data_1574994
loop_
_publ_author_name
'Vijay, Ragupathi'
'Yogesh, Dasari'
'Shanmugam, Ramasamy'
'Lingaiah, Nakka'
'Ponpandian, Thanasekaran'
'Gunasekar, Gunniya Hariyanandam'

_publ_section_title
;
 A metal-free porous organic polymer-based heterogeneous catalyst for the
 borrowing hydrogen-mediated N-alkylation of sulfonamides with alcohols
;
_journal_issue 16
_journal_name_full 'Catalysis Science &amp; Technology'
_journal_page_first 4684
_journal_page_last 4691
_journal_paper_doi 10.1039/D5CY00562K
_journal_volume 15
_journal_year 2025
_chemical_formula_moiety 'C19 H18 Cl2 N2 O2 S'
_chemical_formula_sum 'C19 H18 Cl2 N2 O2 S'
_chemical_formula_weight 409.31
_space_group_crystal_system orthorhombic
_space_group_IT_number 60
_space_group_name_Hall '-P 2n 2ab'
_space_group_name_H-M_alt 'P b c n'
_atom_sites_solution_hydrogens mixed
_atom_sites_solution_primary difmap
_atom_sites_solution_secondary difmap
_audit_creation_method SHELXL-2019/3
_audit_update_record
;
2025-01-13 deposited with the CCDC.	2025-07-01 downloaded from the CCDC.
;
_cell_angle_alpha 90
_cell_angle_beta 90
_cell_angle_gamma 90
_cell_formula_units_Z 8
_cell_length_a 28.9107(9)
_cell_length_b 14.6104(6)
_cell_length_c 9.1891(3)
_cell_measurement_reflns_used 6607
_cell_measurement_temperature 294(2)
_cell_measurement_theta_max 24.5245
_cell_measurement_theta_min 2.532
_cell_volume 3881.4(2)
_computing_cell_refinement '<i>SAINT</i> (Bruker, 2019)'
_computing_data_collection '<i>APEX5</i> (Bruker, 2023)'
_computing_data_reduction 'Bruker SAINT'
_computing_molecular_graphics 'Bruker SHELXTL'
_computing_publication_material 'Bruker SHELXTL'
_computing_structure_refinement 'SHELXL-2018/3 (Sheldrick, 2019)'
_computing_structure_solution 'SHELXT 2018/2 (Sheldrick, 2019)'
_diffrn_ambient_temperature 294(2)
_diffrn_detector_area_resol_mean 7.391
_diffrn_measured_fraction_theta_full 0.999
_diffrn_measured_fraction_theta_max 0.998
_diffrn_measurement_device_type 'Bruker D8 VENTURE PHOTON III C14'
_diffrn_measurement_method '\w and \f scans'
_diffrn_radiation_type MoK\a
_diffrn_radiation_wavelength 0.71073
_diffrn_reflns_av_R_equivalents 0.0597
_diffrn_reflns_av_unetI/netI 0.0338
_diffrn_reflns_Laue_measured_fraction_full 0.999
_diffrn_reflns_Laue_measured_fraction_max 0.998
_diffrn_reflns_limit_h_max 38
_diffrn_reflns_limit_h_min -30
_diffrn_reflns_limit_k_max 19
_diffrn_reflns_limit_k_min -19
_diffrn_reflns_limit_l_max 12
_diffrn_reflns_limit_l_min -12
_diffrn_reflns_number 40208
_diffrn_reflns_point_group_measured_fraction_full 0.999
_diffrn_reflns_point_group_measured_fraction_max 0.998
_diffrn_reflns_theta_full 25.242
_diffrn_reflns_theta_max 28.316
_diffrn_reflns_theta_min 2.532
_diffrn_source 'Incoatec I\mS 3.0'
_exptl_absorpt_coefficient_mu 0.458
_exptl_absorpt_correction_T_max 0.7457
_exptl_absorpt_correction_T_min 0.6715
_exptl_absorpt_correction_type multi-scan
_exptl_absorpt_process_details
;
 SADABS 2016/2: Krause, L., Herbst-Irmer, R., Sheldrick G.M. & Stalke D.,
 J. Appl. Cryst. 48 (2015) 3-10
;
_exptl_crystal_colour colourless
_exptl_crystal_density_diffrn 1.401
_exptl_crystal_description block
_exptl_crystal_F_000 1696
_exptl_crystal_size_max 0.220
_exptl_crystal_size_mid 0.180
_exptl_crystal_size_min 0.160
_refine_diff_density_max 0.243
_refine_diff_density_min -0.208
_refine_diff_density_rms 0.040
_refine_ls_extinction_method none
_refine_ls_goodness_of_fit_ref 1.017
_refine_ls_hydrogen_treatment mixed
_refine_ls_matrix_type full
_refine_ls_number_parameters 260
_refine_ls_number_reflns 4830
_refine_ls_number_restraints 13
_refine_ls_restrained_S_all 1.020
_refine_ls_R_factor_all 0.0774
_refine_ls_R_factor_gt 0.0441
_refine_ls_shift/su_max 0.002
_refine_ls_shift/su_mean 0.000
_refine_ls_structure_factor_coef Fsqd
_refine_ls_weighting_details 'w=1/[\s^2^(Fo^2^)+(0.0569P)^2^+0.7680P] where P=(Fo^2^+2Fc^2^)/3'
_refine_ls_weighting_scheme calc
_refine_ls_wR_factor_gt 0.1087
_refine_ls_wR_factor_ref 0.1269
_reflns_Friedel_coverage 0.000
_reflns_number_gt 3092
_reflns_number_total 4830
_reflns_threshold_expression 'I > 2\s(I)'
_cod_data_source_file d5cy00562k2.cif
_cod_data_source_block mo_VA123_0m
_cod_depositor_comments 'Adding full bibliography for 1574994.cif.'
_cod_database_code 1574994
_shelx_shelxl_version_number 2019/3
_shelx_space_group_comment
;
The symmetry employed for this shelxl refinement is uniquely defined
by the following loop, which should always be used as a source of
symmetry information in preference to the above space-group names.
They are only intended as comments.
;
_shelx_estimated_absorpt_t_min 0.906
_shelx_estimated_absorpt_t_max 0.930

loop_
_space_group_symop_operation_xyz
'x, y, z'
'x+1/2, -y+1/2, -z'
'-x, y, -z+1/2'
'-x+1/2, -y+1/2, z+1/2'
'-x, -y, -z'
'-x-1/2, y-1/2, z'
'x, -y, z-1/2'
'x-1/2, y-1/2, -z-1/2'

loop_
_atom_site_label
_atom_site_type_symbol
_atom_site_fract_x
_atom_site_fract_y
_atom_site_fract_z
_atom_site_U_iso_or_equiv
_atom_site_adp_type
_atom_site_occupancy
_atom_site_site_symmetry_order
_atom_site_calc_flag
_atom_site_refinement_flags_posn
_atom_site_refinement_flags_adp
_atom_site_refinement_flags_occupancy
_atom_site_disorder_assembly
_atom_site_disorder_group
C1 C 0.70777(11) 0.0458(2) 0.5962(4) 0.1087(11) Uani 1 1 d . . . . .
H1A H 0.676537 0.050699 0.561624 0.163 Uiso 1 1 calc R U . . .
H1B H 0.707842 0.045570 0.700684 0.163 Uiso 1 1 calc R U . . .
H1C H 0.721255 -0.009987 0.560967 0.163 Uiso 1 1 calc R U . . .
C2 C 0.78155(9) 0.1205(2) 0.5995(4) 0.1189(12) Uani 1 1 d . . . . .
H2A H 0.796605 0.065930 0.565907 0.178 Uiso 1 1 calc R U . . .
H2B H 0.780892 0.120782 0.703946 0.178 Uiso 1 1 calc R U . . .
H2C H 0.798209 0.173181 0.565398 0.178 Uiso 1 1 calc R U . . .
C3 C 0.71141(7) 0.20882(15) 0.5584(2) 0.0599(5) Uani 1 1 d . . . . .
C4 C 0.72160(8) 0.27088(18) 0.6659(3) 0.0735(7) Uani 1 1 d . . . . .
H4 H 0.744124 0.256832 0.734612 0.088 Uiso 1 1 calc R U . . .
C5 C 0.69872(8) 0.35449(16) 0.6734(3) 0.0669(6) Uani 1 1 d . . . . .
H5 H 0.706454 0.395543 0.746845 0.080 Uiso 1 1 calc R U . . .
C6 C 0.66545(6) 0.37751(15) 0.5764(2) 0.0547(5) Uani 1 1 d . . . . .
H6 H 0.650383 0.433529 0.584226 0.066 Uiso 1 1 calc R U . . .
C7 C 0.65361(6) 0.31622(13) 0.4628(2) 0.0448(4) Uani 1 1 d . . . . .
C8 C 0.67712(6) 0.23104(14) 0.4534(2) 0.0503(5) Uani 1 1 d . . . . .
C9 C 0.66647(7) 0.17097(16) 0.3370(2) 0.0623(6) Uani 1 1 d . . . . .
H9 H 0.682505 0.116042 0.328519 0.075 Uiso 1 1 calc R U . . .
C10 C 0.63351(8) 0.19176(18) 0.2378(3) 0.0712(6) Uani 1 1 d . . . . .
H10 H 0.626950 0.151045 0.162804 0.085 Uiso 1 1 calc R U . . .
C11 C 0.60940(7) 0.27391(17) 0.2478(2) 0.0607(6) Uani 1 1 d . . . . .
H11 H 0.586392 0.287323 0.180392 0.073 Uiso 1 1 calc R U . . .
C12 C 0.61924(6) 0.33488(14) 0.3557(2) 0.0478(4) Uani 1 1 d . . . . .
C13 C 0.52211(7) 0.35602(15) 0.5231(2) 0.0608(6) Uani 1 1 d . . . . .
H13A H 0.511266 0.334590 0.429203 0.073 Uiso 1 1 calc R U . . .
H13B H 0.495494 0.378815 0.576210 0.073 Uiso 1 1 calc R U . . .
C14 C 0.54222(6) 0.27579(14) 0.60549(19) 0.0474(4) Uani 1 1 d . . . . .
C15 C 0.57161(7) 0.29064(14) 0.7235(2) 0.0520(5) Uani 1 1 d . . . . .
H15 H 0.578563 0.350437 0.750339 0.062 Uiso 1 1 calc R U . . .
C16 C 0.59051(7) 0.22001(17) 0.8008(2) 0.0604(5) Uani 1 1 d . . . . .
H16 H 0.610445 0.231708 0.878047 0.072 Uiso 1 1 calc R U . . .
C17 C 0.57976(8) 0.13200(16) 0.7633(2) 0.0622(6) Uani 1 1 d . . . . .
C18 C 0.55092(8) 0.11355(16) 0.6487(2) 0.0651(6) Uani 1 1 d . . . . .
H18 H 0.543829 0.053514 0.623557 0.078 Uiso 1 1 calc R U . . .
C19 C 0.53261(7) 0.18600(15) 0.5715(2) 0.0535(5) Uani 1 1 d . . . . .
N1 N 0.73451(6) 0.12320(14) 0.5438(2) 0.0782(6) Uani 1 1 d . . . . .
N2 N 0.55405(6) 0.43107(12) 0.5000(2) 0.0574(4) Uani 1 1 d D . . . .
H2N H 0.5595(8) 0.4679(16) 0.567(2) 0.082(9) Uiso 1 1 d D . . . .
O1 O 0.61521(6) 0.51500(11) 0.3786(2) 0.0794(5) Uani 1 1 d . . . . .
O2 O 0.55766(5) 0.43453(12) 0.23196(16) 0.0745(5) Uani 1 1 d . . . . .
S1 S 0.58627(2) 0.43681(4) 0.35892(6) 0.05504(17) Uani 1 1 d . . . . .
Cl1 Cl 0.5994(4) 0.0370(5) 0.8532(11) 0.1029(14) Uani 0.60(4) 1 d . U P A 1
Cl2 Cl 0.4981(3) 0.1626(4) 0.4263(5) 0.105(2) Uani 0.60(4) 1 d . U P A 1
Cl1D Cl 0.6066(5) 0.0462(6) 0.8718(8) 0.0913(19) Uani 0.40(4) 1 d . U P A 2
Cl2D Cl 0.4943(3) 0.1569(4) 0.4281(5) 0.064(2) Uani 0.40(4) 1 d . U P A 2

loop_
_atom_site_aniso_label
_atom_site_aniso_U_11
_atom_site_aniso_U_22
_atom_site_aniso_U_33
_atom_site_aniso_U_23
_atom_site_aniso_U_13
_atom_site_aniso_U_12
C1 0.107(2) 0.0656(19) 0.154(3) 0.0120(19) -0.020(2) 0.0044(17)
C2 0.0722(17) 0.096(2) 0.188(3) -0.012(2) -0.036(2) 0.0300(16)
C3 0.0482(10) 0.0518(13) 0.0798(15) 0.0021(11) -0.0069(10) 0.0006(9)
C4 0.0597(12) 0.0728(17) 0.0880(17) -0.0012(13) -0.0302(12) -0.0008(12)
C5 0.0652(13) 0.0601(15) 0.0754(15) -0.0112(12) -0.0168(11) -0.0106(11)
C6 0.0528(10) 0.0472(12) 0.0640(12) -0.0034(10) -0.0022(9) -0.0039(9)
C7 0.0404(8) 0.0436(11) 0.0505(10) 0.0018(8) 0.0035(7) -0.0050(8)
C8 0.0428(9) 0.0492(12) 0.0588(12) -0.0004(9) 0.0027(8) -0.0033(8)
C9 0.0624(12) 0.0531(13) 0.0714(14) -0.0118(11) 0.0055(11) 0.0031(10)
C10 0.0766(14) 0.0723(17) 0.0648(14) -0.0217(12) -0.0057(11) -0.0020(13)
C11 0.0603(12) 0.0730(16) 0.0487(11) -0.0031(11) -0.0029(9) -0.0018(11)
C12 0.0458(9) 0.0506(12) 0.0470(10) 0.0050(9) 0.0044(8) -0.0017(8)
C13 0.0490(10) 0.0635(14) 0.0698(13) 0.0190(11) 0.0060(10) 0.0028(9)
C14 0.0450(9) 0.0508(12) 0.0463(10) 0.0053(8) 0.0078(8) 0.0009(8)
C15 0.0549(10) 0.0473(12) 0.0539(11) 0.0026(9) 0.0037(9) -0.0023(9)
C16 0.0615(12) 0.0689(16) 0.0508(11) 0.0087(10) -0.0022(9) 0.0009(11)
C17 0.0714(13) 0.0559(14) 0.0593(13) 0.0119(10) 0.0068(11) 0.0137(11)
C18 0.0875(15) 0.0446(12) 0.0630(13) -0.0050(10) 0.0121(12) 0.0032(11)
C19 0.0591(11) 0.0574(13) 0.0441(10) -0.0032(9) 0.0050(9) -0.0020(10)
N1 0.0608(11) 0.0564(13) 0.1174(17) 0.0009(12) -0.0174(11) 0.0079(9)
N2 0.0679(10) 0.0435(10) 0.0608(11) 0.0022(9) 0.0095(9) 0.0043(8)
O1 0.0809(10) 0.0521(10) 0.1052(13) 0.0282(9) -0.0049(9) -0.0125(8)
O2 0.0761(10) 0.0888(13) 0.0587(9) 0.0235(8) -0.0094(7) 0.0102(9)
S1 0.0579(3) 0.0505(3) 0.0568(3) 0.0176(2) 0.0011(2) 0.0009(2)
Cl1 0.111(2) 0.0751(17) 0.122(3) 0.049(2) -0.004(2) 0.0211(16)
Cl2 0.109(2) 0.128(4) 0.079(3) -0.0161(18) -0.0258(18) -0.022(2)
Cl1D 0.125(4) 0.084(3) 0.065(3) 0.007(3) -0.014(2) 0.042(3)
Cl2D 0.087(2) 0.060(3) 0.045(2) -0.0114(14) -0.0081(17) -0.0119(15)

loop_
_atom_type_symbol
_atom_type_description
_atom_type_scat_dispersion_real
_atom_type_scat_dispersion_imag
_atom_type_scat_source
C C 0.0033 0.0016 'International Tables Vol C Tables 4.2.6.8 and 6.1.1.4'
H H 0.0000 0.0000 'International Tables Vol C Tables 4.2.6.8 and 6.1.1.4'
N N 0.0061 0.0033 'International Tables Vol C Tables 4.2.6.8 and 6.1.1.4'
O O 0.0106 0.0060 'International Tables Vol C Tables 4.2.6.8 and 6.1.1.4'
S S 0.1246 0.1234 'International Tables Vol C Tables 4.2.6.8 and 6.1.1.4'
Cl Cl 0.1484 0.1585 'International Tables Vol C Tables 4.2.6.8 and 6.1.1.4'

loop_
_geom_angle_atom_site_label_1
_geom_angle_atom_site_label_2
_geom_angle_atom_site_label_3
_geom_angle
_geom_angle_site_symmetry_1
_geom_angle_site_symmetry_3
_geom_angle_publ_flag
N1 C1 H1A 109.5 . . ?
N1 C1 H1B 109.5 . . ?
H1A C1 H1B 109.5 . . ?
N1 C1 H1C 109.5 . . ?
H1A C1 H1C 109.5 . . ?
H1B C1 H1C 109.5 . . ?
N1 C2 H2A 109.5 . . ?
N1 C2 H2B 109.5 . . ?
H2A C2 H2B 109.5 . . ?
N1 C2 H2C 109.5 . . ?
H2A C2 H2C 109.5 . . ?
H2B C2 H2C 109.5 . . ?
C4 C3 C8 119.2(2) . . ?
C4 C3 N1 123.2(2) . . ?
C8 C3 N1 117.64(19) . . ?
C3 C4 C5 120.9(2) . . ?
C3 C4 H4 119.5 . . ?
C5 C4 H4 119.5 . . ?
C6 C5 C4 121.5(2) . . ?
C6 C5 H5 119.2 . . ?
C4 C5 H5 119.2 . . ?
C5 C6 C7 120.0(2) . . ?
C5 C6 H6 120.0 . . ?
C7 C6 H6 120.0 . . ?
C6 C7 C8 118.86(17) . . ?
C6 C7 C12 123.80(18) . . ?
C8 C7 C12 117.34(17) . . ?
C9 C8 C7 118.95(18) . . ?
C9 C8 C3 121.51(19) . . ?
C7 C8 C3 119.52(18) . . ?
C10 C9 C8 121.5(2) . . ?
C10 C9 H9 119.3 . . ?
C8 C9 H9 119.3 . . ?
C9 C10 C11 120.1(2) . . ?
C9 C10 H10 119.9 . . ?
C11 C10 H10 119.9 . . ?
C12 C11 C10 120.5(2) . . ?
C12 C11 H11 119.7 . . ?
C10 C11 H11 119.7 . . ?
C11 C12 C7 121.53(19) . . ?
C11 C12 S1 116.76(15) . . ?
C7 C12 S1 121.69(15) . . ?
N2 C13 C14 114.52(16) . . ?
N2 C13 H13A 108.6 . . ?
C14 C13 H13A 108.6 . . ?
N2 C13 H13B 108.6 . . ?
C14 C13 H13B 108.6 . . ?
H13A C13 H13B 107.6 . . ?
C19 C14 C15 116.58(18) . . ?
C19 C14 C13 123.20(18) . . ?
C15 C14 C13 120.21(19) . . ?
C16 C15 C14 122.0(2) . . ?
C16 C15 H15 119.0 . . ?
C14 C15 H15 119.0 . . ?
C15 C16 C17 119.2(2) . . ?
C15 C16 H16 120.4 . . ?
C17 C16 H16 120.4 . . ?
C16 C17 C18 121.1(2) . . ?
C16 C17 Cl1 124.4(5) . . ?
C18 C17 Cl1 114.4(5) . . ?
C16 C17 Cl1D 115.0(4) . . ?
C18 C17 Cl1D 123.8(4) . . ?
C17 C18 C19 118.5(2) . . ?
C17 C18 H18 120.7 . . ?
C19 C18 H18 120.7 . . ?
C14 C19 C18 122.47(19) . . ?
C14 C19 Cl2 119.2(3) . . ?
C18 C19 Cl2 118.3(3) . . ?
C14 C19 Cl2D 121.5(2) . . ?
C18 C19 Cl2D 116.0(2) . . ?
C3 N1 C1 113.8(2) . . ?
C3 N1 C2 115.4(2) . . ?
C1 N1 C2 111.2(2) . . ?
C13 N2 S1 122.01(16) . . ?
C13 N2 H2N 120.2(18) . . ?
S1 N2 H2N 117.0(18) . . ?
O1 S1 O2 117.43(10) . . ?
O1 S1 N2 106.32(11) . . ?
O2 S1 N2 108.85(10) . . ?
O1 S1 C12 111.11(10) . . ?
O2 S1 C12 106.16(10) . . ?
N2 S1 C12 106.48(9) . . ?

loop_
_geom_bond_atom_site_label_1
_geom_bond_atom_site_label_2
_geom_bond_distance
_geom_bond_site_symmetry_2
_geom_bond_publ_flag
C1 N1 1.452(3) . ?
C1 H1A 0.9600 . ?
C1 H1B 0.9600 . ?
C1 H1C 0.9600 . ?
C2 N1 1.453(3) . ?
C2 H2A 0.9600 . ?
C2 H2B 0.9600 . ?
C2 H2C 0.9600 . ?
C3 C4 1.373(3) . ?
C3 C8 1.421(3) . ?
C3 N1 1.424(3) . ?
C4 C5 1.391(3) . ?
C4 H4 0.9300 . ?
C5 C6 1.354(3) . ?
C5 H5 0.9300 . ?
C6 C7 1.417(3) . ?
C6 H6 0.9300 . ?
C7 C8 1.421(3) . ?
C7 C12 1.425(3) . ?
C8 C9 1.418(3) . ?
C9 C10 1.353(3) . ?
C9 H9 0.9300 . ?
C10 C11 1.391(3) . ?
C10 H10 0.9300 . ?
C11 C12 1.363(3) . ?
C11 H11 0.9300 . ?
C12 S1 1.768(2) . ?
C13 N2 1.449(3) . ?
C13 C14 1.512(3) . ?
C13 H13A 0.9700 . ?
C13 H13B 0.9700 . ?
C14 C19 1.377(3) . ?
C14 C15 1.394(3) . ?
C15 C16 1.367(3) . ?
C15 H15 0.9300 . ?
C16 C17 1.367(3) . ?
C16 H16 0.9300 . ?
C17 C18 1.370(3) . ?
C17 Cl1 1.712(6) . ?
C17 Cl1D 1.779(9) . ?
C18 C19 1.380(3) . ?
C18 H18 0.9300 . ?
C19 Cl2 1.701(6) . ?
C19 Cl2D 1.772(7) . ?
N2 S1 1.5983(18) . ?
N2 H2N 0.830(16) . ?
O1 S1 1.4275(17) . ?
O2 S1 1.4304(15) . ?

loop_
_geom_hbond_atom_site_label_D
_geom_hbond_atom_site_label_H
_geom_hbond_atom_site_label_A
_geom_hbond_distance_DH
_geom_hbond_distance_HA
_geom_hbond_distance_DA
_geom_hbond_angle_DHA
_geom_hbond_site_symmetry_A
_geom_hbond_publ_flag
N2 H2N O2 0.830(16) 2.085(17) 2.900(2) 167(2) 7_566 yes

loop_
_geom_torsion_atom_site_label_1
_geom_torsion_atom_site_label_2
_geom_torsion_atom_site_label_3
_geom_torsion_atom_site_label_4
_geom_torsion
_geom_torsion_site_symmetry_1
_geom_torsion_site_symmetry_2
_geom_torsion_site_symmetry_3
_geom_torsion_site_symmetry_4
_geom_torsion_publ_flag
C8 C3 C4 C5 0.3(4) . . . . ?
N1 C3 C4 C5 178.5(2) . . . . ?
C3 C4 C5 C6 0.5(4) . . . . ?
C4 C5 C6 C7 -0.7(3) . . . . ?
C5 C6 C7 C8 0.1(3) . . . . ?
C5 C6 C7 C12 -179.73(19) . . . . ?
C6 C7 C8 C9 -177.83(18) . . . . ?
C12 C7 C8 C9 2.0(3) . . . . ?
C6 C7 C8 C3 0.7(3) . . . . ?
C12 C7 C8 C3 -179.44(17) . . . . ?
C4 C3 C8 C9 177.6(2) . . . . ?
N1 C3 C8 C9 -0.7(3) . . . . ?
C4 C3 C8 C7 -0.9(3) . . . . ?
N1 C3 C8 C7 -179.25(18) . . . . ?
C7 C8 C9 C10 -2.1(3) . . . . ?
C3 C8 C9 C10 179.3(2) . . . . ?
C8 C9 C10 C11 0.5(3) . . . . ?
C9 C10 C11 C12 1.2(3) . . . . ?
C10 C11 C12 C7 -1.2(3) . . . . ?
C10 C11 C12 S1 -179.63(17) . . . . ?
C6 C7 C12 C11 179.43(19) . . . . ?
C8 C7 C12 C11 -0.4(3) . . . . ?
C6 C7 C12 S1 -2.2(3) . . . . ?
C8 C7 C12 S1 177.94(13) . . . . ?
N2 C13 C14 C19 -140.7(2) . . . . ?
N2 C13 C14 C15 40.2(3) . . . . ?
C19 C14 C15 C16 0.8(3) . . . . ?
C13 C14 C15 C16 179.98(18) . . . . ?
C14 C15 C16 C17 -1.1(3) . . . . ?
C15 C16 C17 C18 0.8(3) . . . . ?
C15 C16 C17 Cl1 -178.0(3) . . . . ?
C15 C16 C17 Cl1D 179.9(4) . . . . ?
C16 C17 C18 C19 -0.2(3) . . . . ?
Cl1 C17 C18 C19 178.7(3) . . . . ?
Cl1D C17 C18 C19 -179.2(4) . . . . ?
C15 C14 C19 C18 -0.2(3) . . . . ?
C13 C14 C19 C18 -179.36(19) . . . . ?
C15 C14 C19 Cl2 -178.5(3) . . . . ?
C13 C14 C19 Cl2 2.3(4) . . . . ?
C15 C14 C19 Cl2D 177.9(3) . . . . ?
C13 C14 C19 Cl2D -1.2(4) . . . . ?
C17 C18 C19 C14 -0.1(3) . . . . ?
C17 C18 C19 Cl2 178.3(3) . . . . ?
C17 C18 C19 Cl2D -178.3(3) . . . . ?
C4 C3 N1 C1 102.8(3) . . . . ?
C8 C3 N1 C1 -79.0(3) . . . . ?
C4 C3 N1 C2 -27.4(4) . . . . ?
C8 C3 N1 C2 150.8(2) . . . . ?
C14 C13 N2 S1 90.2(2) . . . . ?
C13 N2 S1 O1 -175.66(16) . . . . ?
C13 N2 S1 O2 56.95(18) . . . . ?
C13 N2 S1 C12 -57.11(18) . . . . ?
C11 C12 S1 O1 -133.70(16) . . . . ?
C7 C12 S1 O1 47.90(18) . . . . ?
C11 C12 S1 O2 -4.94(18) . . . . ?
C7 C12 S1 O2 176.66(14) . . . . ?
C11 C12 S1 N2 110.95(17) . . . . ?
C7 C12 S1 N2 -67.45(17) . . . . ?
